data_9013824
loop_
_publ_author_name
'Armbruster, T.'
'Kadiyski, M.'
'Reznitsky, L. Z.'
'Sklyarov, E. V.'
'Galuskin, E. V.'

_publ_section_title
;
 Batisivite, the first silicate related to the derbylite-hemloite group
;
_journal_name_full 'European Journal of Mineralogy'
_journal_page_first 975
_journal_page_last 981
_journal_paper_doi 10.1127/0935-1221/2008/0020-1800
_journal_volume 20
_journal_year 2008
_chemical_compound_source 'Sludyanka complex, Southern Lake Baikal, Siberia, Russia'
_chemical_formula_sum 'Ba0.51 Cr1.12 O14.489 Si0.978 Ti2.8 V3.08'
_chemical_name_mineral Batisivite
_space_group_IT_number 2
_symmetry_space_group_name_Hall '-P 1'
_symmetry_space_group_name_H-M 'P -1'
_cell_angle_alpha 110.204
_cell_angle_beta 103.338
_cell_angle_gamma 98.281
_cell_formula_units_Z 2
_cell_length_a 7.5208
_cell_length_b 7.6430
_cell_length_c 9.5724
_cell_volume 487.140
_database_code_amcsd 0007268
_exptl_crystal_density_diffrn 4.626
_cod_original_formula_sum 'Ba.51 (V3.08 Cr1.12 Ti2.8) Si.978 O14.489'
_cod_database_code 9013824

loop_
_space_group_symop_operation_xyz
x,y,z
-x,-y,-z

loop_
_atom_site_aniso_label
_atom_site_aniso_U_11
_atom_site_aniso_U_22
_atom_site_aniso_U_33
_atom_site_aniso_U_12
_atom_site_aniso_U_13
_atom_site_aniso_U_23
Ba1 0.00600 0.00560 0.01250 0.00060 0.00210 0.00180
Ba2 0.01370 0.00720 0.01740 0.00480 0.00310 0.00600
VM1 0.00400 0.00560 0.00360 -0.00010 0.00110 0.00120
CrM1 0.00400 0.00560 0.00360 -0.00010 0.00110 0.00120
TiM1 0.00400 0.00560 0.00360 -0.00010 0.00110 0.00120
VM2 0.00470 0.00640 0.00410 0.00190 0.00100 0.00200
CrM2 0.00470 0.00640 0.00410 0.00190 0.00100 0.00200
TiM2 0.00470 0.00640 0.00410 0.00190 0.00100 0.00200
VM3 0.00490 0.00680 0.00510 0.00190 0.00170 0.00230
CrM3 0.00490 0.00680 0.00510 0.00190 0.00170 0.00230
TiM3 0.00490 0.00680 0.00510 0.00190 0.00170 0.00230
VM4 0.00550 0.00620 0.00500 0.00010 0.00170 0.00150
CrM4 0.00550 0.00620 0.00500 0.00010 0.00170 0.00150
TiM4 0.00550 0.00620 0.00500 0.00010 0.00170 0.00150
VM5 0.01300 0.01050 0.00690 0.00260 0.00350 0.00350
CrM5 0.01300 0.01050 0.00690 0.00260 0.00350 0.00350
TiM5 0.01300 0.01050 0.00690 0.00260 0.00350 0.00350
VM6 0.01120 0.00950 0.00740 0.00230 0.00360 0.00320
CrM6 0.01120 0.00950 0.00740 0.00230 0.00360 0.00320
TiM6 0.01120 0.00950 0.00740 0.00230 0.00360 0.00320
VM7 0.00420 0.00460 0.00370 0.00060 0.00120 0.00060
CrM7 0.00420 0.00460 0.00370 0.00060 0.00120 0.00060
TiM7 0.00420 0.00460 0.00370 0.00060 0.00120 0.00060
VM8 0.00700 0.00850 0.00680 0.00100 0.00240 0.00170
CrM8 0.00700 0.00850 0.00680 0.00100 0.00240 0.00170
TiM8 0.00700 0.00850 0.00680 0.00100 0.00240 0.00170
OD1 0.00600 0.00560 0.01250 0.00060 0.00210 0.00180
OD2 0.01370 0.00720 0.01740 0.00480 0.00310 0.00600
O1 0.00600 0.00700 0.00500 0.00450 0.00000 0.00180
O2 0.00600 0.01000 0.00900 0.00200 0.00100 0.00000
O3 0.00600 0.00400 0.00400 0.00150 0.00130 0.00160
O4 0.00600 0.00800 0.00700 0.00310 0.00100 0.00200
O5 0.00500 0.00500 0.00500 0.00020 0.00120 0.00230
O6 0.00600 0.02300 0.01000 0.00200 0.00200 0.01000
O7 0.00700 0.01100 0.00600 0.00100 0.00200 0.00000
O8 0.00700 0.00600 0.00800 -0.00090 0.00400 0.00140
O9 0.00600 0.00500 0.00800 -0.00060 0.00300 0.00220
O10 0.00500 0.00600 0.00600 -0.00100 0.00190 0.00300
O11 0.00600 0.02100 0.00900 0.00200 0.00200 0.00900
O12 0.00600 0.00600 0.00600 -0.00050 0.00300 0.00190
O13 0.00600 0.00700 0.00400 0.00360 0.00090 0.00290
O14 0.00500 0.00600 0.00600 0.00280 0.00100 0.00350

loop_
_atom_site_label
_atom_site_fract_x
_atom_site_fract_y
_atom_site_fract_z
_atom_site_occupancy
_atom_site_U_iso_or_equiv
_atom_site_type_symbol
_atom_site_attached_hydrogens
Ba1 0.50000 0.00000 0.50000 0.77200 0.00876 Ba 0
Ba2 0.50000 -0.50000 0.00000 0.24800 0.01254 Ba 0
VM1 0.11201 0.18952 0.50638 0.44000 0.00471 V 0
CrM1 0.11201 0.18952 0.50638 0.16000 0.00471 Cr 0
TiM1 0.11201 0.18952 0.50638 0.40000 0.00471 Ti 0
VM2 0.88625 0.38522 0.69966 0.44000 0.00509 V 0
CrM2 0.88625 0.38522 0.69966 0.16000 0.00509 Cr 0
TiM2 0.88625 0.38522 0.69966 0.40000 0.00509 Ti 0
VM3 0.88360 -0.12456 0.19818 0.44000 0.00550 V 0
CrM3 0.88360 -0.12456 0.19818 0.16000 0.00550 Cr 0
TiM3 0.88360 -0.12456 0.19818 0.40000 0.00550 Ti 0
VM4 0.11820 0.68600 0.00635 0.44000 0.00589 V 0
CrM4 0.11820 0.68600 0.00635 0.16000 0.00589 Cr 0
TiM4 0.11820 0.68600 0.00635 0.40000 0.00589 Ti 0
VM5 0.26870 -0.30331 0.69272 0.44000 0.01001 V 0
CrM5 0.26870 -0.30331 0.69272 0.16000 0.01001 Cr 0
TiM5 0.26870 -0.30331 0.69272 0.40000 0.01001 Ti 0
VM6 0.73514 -0.18684 0.80932 0.44000 0.00928 V 0
CrM6 0.73514 -0.18684 0.80932 0.16000 0.00928 Cr 0
TiM6 0.73514 -0.18684 0.80932 0.40000 0.00928 Ti 0
VM7 0.50000 -0.50000 0.50000 0.44000 0.00456 V 0
CrM7 0.50000 -0.50000 0.50000 0.16000 0.00456 Cr 0
TiM7 0.50000 -0.50000 0.50000 0.40000 0.00456 Ti 0
VM8 0.50000 0.00000 0.00000 0.44000 0.00785 V 0
CrM8 0.50000 0.00000 0.00000 0.16000 0.00785 Cr 0
TiM8 0.50000 0.00000 0.00000 0.40000 0.00785 Ti 0
Si1 0.50020 -0.40570 0.18210 0.75100 0.00393 Si 0
Si2 0.50090 -0.09410 0.31800 0.22700 0.00393 Si 0
OD1 0.50000 0.00000 0.50000 0.22700 0.00876 O 0
OD2 0.50000 -0.50000 0.00000 0.75100 0.01254 O 0
O1 0.10010 -0.14680 0.67570 1.00000 0.00608 O 0
O2 0.49960 -0.56440 0.27620 1.00000 0.00963 O 0
O3 0.93150 0.60650 0.10830 1.00000 0.00481 O 0
O4 0.90500 -0.34430 0.82710 1.00000 0.00709 O 0
O5 0.92520 0.10770 0.60620 1.00000 0.00507 O 0
O6 0.69150 -0.21450 0.29430 1.00000 0.01254 O 0
O7 0.50010 -0.07590 0.78240 1.00000 0.00899 O 0
O8 0.09590 -0.54630 0.62300 1.00000 0.00747 O 0
O9 0.90100 0.05350 0.87440 1.00000 0.00621 O 0
O10 0.30310 0.25670 0.41470 1.00000 0.00595 O 0
O11 0.31030 -0.30930 0.19890 1.00000 0.01127 O 0
O12 0.30190 0.75950 0.91600 1.00000 0.00608 O 0
O13 0.70020 -0.14060 0.01530 1.00000 0.00545 O 0
O14 0.69470 0.35400 0.51280 1.00000 0.00557 O 0

loop_
_cod_changelog_entry_id
_cod_changelog_entry_author
_cod_changelog_entry_date
_cod_changelog_entry_text
1
;cod-tools version 3.8.0
Id: cif_guess_AMCSD_atom_types 9581 2023-05-17 12:35:41Z saulius
;
2023-05-23T09:21:28+03:00
;Derived atom types and hydrogen counts
from atom names that follow the AMCSD naming convention
(Wat == water, O-H == hydroxyl).
;

loop_
_cod_related_entry_id
_cod_related_entry_database
_cod_related_entry_code
1 AMCSD 0007268
